data_4126519
loop_
_publ_author_name
'Hennersdorf, Felix'
'Fr\"otschel, Julia'
'Weigand, Jan J.'

_publ_section_title
;
 Selective Derivatization of a Hexaphosphane from Functionalization of
 White Phosphorus.
;
_journal_name_full 'Journal of the American Chemical Society'
_journal_paper_doi 10.1021/jacs.7b07704
_journal_year 2017
_chemical_formula_moiety 'C58 H83 Ga2 N4 P7, 0.5(C4 H8 O)'
_chemical_formula_sum 'C60 H87 Ga2 N4 O0.5 P7'
_chemical_formula_weight 1228.56
_space_group_crystal_system monoclinic
_space_group_IT_number 15
_space_group_name_Hall '-C 2yc'
_space_group_name_H-M_alt 'C 1 2/c 1'
_symmetry_space_group_name_Hall '-C 2yc'
_symmetry_space_group_name_H-M 'C 1 2/c 1'
_atom_sites_solution_hydrogens mixed
_audit_creation_date 2017-06-09
_audit_creation_method
;
Olex2 1.2
(compiled 2015.09.30 svn.r3233 for OlexSys, GUI svn.r5103)
;
_cell_angle_alpha 90
_cell_angle_beta 100.2483(16)
_cell_angle_gamma 90
_cell_formula_units_Z 8
_cell_length_a 39.9525(9)
_cell_length_b 14.8160(2)
_cell_length_c 21.8877(3)
_cell_measurement_reflns_used 19649
_cell_measurement_temperature 100.00(10)
_cell_measurement_theta_max 76.4190
_cell_measurement_theta_min 3.6680
_cell_volume 12749.4(4)
_computing_cell_refinement 'CrysAlisPro 1.171.38.43 (Rigaku OD, 2015)'
_computing_data_collection 'CrysAlisPro 1.171.38.43 (Rigaku OD, 2015)'
_computing_data_reduction 'CrysAlisPro 1.171.38.43 (Rigaku OD, 2015)'
_computing_molecular_graphics 'Olex2 (Dolomanov et al., 2009)'
_computing_publication_material 'Olex2 (Dolomanov et al., 2009)'
_computing_structure_refinement 'ShelXL (Sheldrick, 2015)'
_computing_structure_solution 'ShelXT (Sheldrick, 2015)'
_diffrn_ambient_environment N~2~
_diffrn_ambient_temperature 100.00(10)
_diffrn_detector 'CCD plate'
_diffrn_detector_area_resol_mean 5.2850
_diffrn_detector_type AtlasS2
_diffrn_measured_fraction_theta_full 1.000
_diffrn_measured_fraction_theta_max 0.982
_diffrn_measurement_details
;
List of Runs (angles in degrees, time in seconds):

  # Type    Start    End  Width  t~exp~   \w     \q     \k     \f   Frames
--------------------------------------------------------------------------
  1  \w    -94.00  -2.00   0.50    7.00    --  -38.50 125.00  30.00  184
  2  \w   -111.00 -16.00   0.50    7.00    --  -38.50 -38.00  90.00  190
  3  \w   -113.00 -48.00   0.50    7.00    --  -38.50-161.00 -99.00  130
  4  \w   -112.00  -7.00   0.50    7.00    --  -38.50 -77.00 -90.00  210
  5  \w     41.00 139.00   0.50   28.00    --  111.00 -61.00-120.00  196
  6  \w     30.00 109.00   0.50   28.00    --  111.00 -94.00  60.00  158
  7  \w     87.00 178.00   0.50   28.00    --  111.00  30.00  30.00  182
  8  \w     30.00 109.00   0.50   28.00    --  111.00 -94.00 -90.00  158
  9  \w     94.00 178.00   0.50   28.00    --  111.00 125.00 -60.00  168
 10  \w     30.00 109.00   0.50   28.00    --  111.00 -94.00-150.00  158
 11  \w     36.00 135.00   0.50   28.00    --  111.00 -30.00 -60.00  198
 12  \w     87.00 178.00   0.50   28.00    --  111.00  45.00  60.00  182
 13  \w     41.00 139.00   0.50   28.00    --  111.00 -61.00  30.00  196
 14  \w     30.00 109.00   0.50   28.00    --  111.00 -94.00 -30.00  158
 15  \w     36.00 135.00   0.50   28.00    --  111.00 -30.00-150.00  198
 16  \w   -109.00 -42.00   0.50    7.00    --  -38.50 -57.00   0.00  134
;
_diffrn_measurement_device 'four-circle diffractometer'
_diffrn_measurement_device_type 'SuperNova, Dual, Cu at zero, AtlasS2'
_diffrn_measurement_method '\w scans'
_diffrn_orient_matrix_type 'CrysAlisPro convention (1999,Acta A55,543-557)'
_diffrn_orient_matrix_UB_11 0.0037547000
_diffrn_orient_matrix_UB_12 0.0623693000
_diffrn_orient_matrix_UB_13 0.0571568000
_diffrn_orient_matrix_UB_21 -0.0385911000
_diffrn_orient_matrix_UB_22 -0.0061494000
_diffrn_orient_matrix_UB_23 -0.0010443000
_diffrn_orient_matrix_UB_31 0.0056651000
_diffrn_orient_matrix_UB_32 -0.0828978000
_diffrn_orient_matrix_UB_33 0.0430609000
_diffrn_radiation_monochromator mirror
_diffrn_radiation_probe x-ray
_diffrn_radiation_type CuK\a
_diffrn_radiation_wavelength 1.54184
_diffrn_reflns_av_R_equivalents 0.0583
_diffrn_reflns_av_unetI/netI 0.0471
_diffrn_reflns_Laue_measured_fraction_full 1.000
_diffrn_reflns_Laue_measured_fraction_max 0.982
_diffrn_reflns_limit_h_max 50
_diffrn_reflns_limit_h_min -46
_diffrn_reflns_limit_k_max 12
_diffrn_reflns_limit_k_min -18
_diffrn_reflns_limit_l_max 27
_diffrn_reflns_limit_l_min -27
_diffrn_reflns_number 48269
_diffrn_reflns_point_group_measured_fraction_full 1.000
_diffrn_reflns_point_group_measured_fraction_max 0.982
_diffrn_reflns_theta_full 67.684
_diffrn_reflns_theta_max 76.932
_diffrn_reflns_theta_min 2.248
_diffrn_source 'micro-focus sealed X-ray tube'
_diffrn_source_type 'SuperNova (Cu) X-ray Source'
_exptl_absorpt_coefficient_mu 3.002
_exptl_absorpt_correction_T_max 0.952
_exptl_absorpt_correction_T_min 0.619
_exptl_absorpt_correction_type gaussian
_exptl_absorpt_process_details
;
CrysAlisPro 1.171.38.43 (Rigaku Oxford Diffraction, 2015)
Numerical absorption correction based on gaussian integration over
            a multifaceted crystal model
Empirical absorption correction using spherical harmonics,
 implemented in SCALE3 ABSPACK scaling algorithm.
;
_exptl_crystal_colour 'light yellow'
_exptl_crystal_colour_modifier light
_exptl_crystal_colour_primary yellow
_exptl_crystal_density_diffrn 1.280
_exptl_crystal_description needle
_exptl_crystal_F_000 5168
_exptl_crystal_size_max 0.305
_exptl_crystal_size_mid 0.097
_exptl_crystal_size_min 0.017
_refine_diff_density_max 0.883
_refine_diff_density_min -0.715
_refine_diff_density_rms 0.072
_refine_ls_extinction_method none
_refine_ls_goodness_of_fit_ref 1.022
_refine_ls_hydrogen_treatment mixed
_refine_ls_matrix_type full
_refine_ls_number_parameters 775
_refine_ls_number_reflns 13231
_refine_ls_number_restraints 91
_refine_ls_restrained_S_all 1.024
_refine_ls_R_factor_all 0.0476
_refine_ls_R_factor_gt 0.0408
_refine_ls_shift/su_max 0.002
_refine_ls_shift/su_mean 0.000
_refine_ls_structure_factor_coef Fsqd
_refine_ls_weighting_details 'w=1/[\s^2^(Fo^2^)+(0.0618P)^2^+7.2960P] where P=(Fo^2^+2Fc^2^)/3'
_refine_ls_weighting_scheme calc
_refine_ls_wR_factor_gt 0.1053
_refine_ls_wR_factor_ref 0.1113
_reflns_Friedel_coverage 0.000
_reflns_number_gt 11469
_reflns_number_total 13231
_reflns_threshold_expression 'I > 2\s(I)'
_cod_data_source_file ja7b07704_si_030.cif
_cod_data_source_block 17
_cod_original_formula_sum 'C60 H87 Ga2 N4 O0.50 P7'
_cod_database_code 4126519
_chemical_oxdiff_formula 'C480 H696 Ga16 N32 O8 P56 '
_shelx_space_group_comment
;
The symmetry employed for this shelxl refinement is uniquely defined
by the following loop, which should always be used as a source of
symmetry information in preference to the above space-group names.
They are only intended as comments.
;
_reflns_odcompleteness_completeness 99.51
_reflns_odcompleteness_iscentric 1
_reflns_odcompleteness_theta 74.33
_olex2_refinement_description
;
1. Fixed Uiso
 At 1.2 times of:
  All C(H) groups, {H59A,H59B} of C59, {H60A,H60B} of C60, {H62A,H62B} of C62,
   {H61A,H61B} of C61
 At 1.5 times of:
  All C(H,H,H) groups, {H7A,H7B} of C59
2. Restrained distances
 P7B-H7B = P7A-H7A
 1.3 with sigma of 0.02
 C62-C61 \\sim C61-C60 \\sim C59-C60 \\sim O1-C59 \\sim O1-C62
 with sigma of 0.01
 C60-C62 \\sim C61-C59
 with sigma of 0.01
3. Uiso/Uaniso restraints and constraints
O1 \\sim C59 \\sim C60 \\sim C61 \\sim C62: within 2A with sigma of 0.02 and
sigma for terminal atoms of 0.04
P1B \\sim P2B \\sim P3B \\sim P4B \\sim P5B \\sim P6B \\sim P7B: within 2.5A
with sigma of 0.01 and sigma for terminal atoms of 0.02
4. Others
 Sof(P1B)=Sof(P2B)=Sof(P3B)=Sof(P4B)=Sof(P5B)=Sof(P6B)=Sof(P7B)=Sof(H7B)=1-
 FVAR(1)
 Sof(P1A)=Sof(P2A)=Sof(P3A)=Sof(P4A)=Sof(P5A)=Sof(P6A)=Sof(P7A)=Sof(H7A)=FVAR(1)
 Fixed Sof: O1(0.5) C59(0.5) H59A(0.5) H59B(0.5) C60(0.5) H60A(0.5) H60B(0.5)
 C61(0.5) H61A(0.5) H61B(0.5) C62(0.5) H62A(0.5) H62B(0.5)
5.a Ternary CH refined with riding coordinates:
 C12(H12), C15(H15), C24(H24), C27(H27), C41(H41), C44(H44), C53(H53), C56(H56)
5.b Secondary CH2 refined with riding coordinates:
 C59(H59A,H59B), C60(H60A,H60B), C61(H61A,H61B), C62(H62A,H62B)
5.c Aromatic/amide H refined with riding coordinates:
 C2(H2), C8(H8), C9(H9), C10(H10), C20(H20), C21(H21), C22(H22), C31(H31),
 C37(H37), C38(H38), C39(H39), C49(H49), C50(H50), C51(H51)
5.d Idealised Me refined as rotating group:
 C4(H4A,H4B,H4C), C5(H5A,H5B,H5C), C13(H13A,H13B,H13C), C14(H14A,H14B,H14C),
 C16(H16A,H16B,H16C), C17(H17A,H17B,H17C), C25(H25A,H25B,H25C), C26(H26A,H26B,
 H26C), C28(H28A,H28B,H28C), C29(H29A,H29B,H29C), C33(H33A,H33B,H33C), C34(H34A,
 H34B,H34C), C42(H42A,H42B,H42C), C43(H43A,H43B,H43C), C45(H45A,H45B,H45C),
 C46(H46A,H46B,H46C), C54(H54A,H54B,H54C), C55(H55A,H55B,H55C), C57(H57A,H57B,
 H57C), C58(H58A,H58B,H58C)
;
_shelx_shelxl_version_number 2014/7
_olex2_submission_special_instructions 'No special instructions were received'
_oxdiff_exptl_absorpt_empirical_details
;
Empirical correction (ABSPACK) includes:
- Absorption correction using spherical harmonics
- Frame scaling
;
_oxdiff_exptl_absorpt_empirical_full_max 2.443
_oxdiff_exptl_absorpt_empirical_full_min 0.704

loop_
_space_group_symop_operation_xyz
'x, y, z'
'-x, y, -z+1/2'
'x+1/2, y+1/2, z'
'-x+1/2, y+1/2, -z+1/2'
'-x, -y, -z'
'x, -y, z-1/2'
'-x+1/2, -y+1/2, -z'
'x+1/2, -y+1/2, z-1/2'

loop_
_atom_site_label
_atom_site_type_symbol
_atom_site_fract_x
_atom_site_fract_y
_atom_site_fract_z
_atom_site_U_iso_or_equiv
_atom_site_adp_type
_atom_site_occupancy
_atom_site_site_symmetry_order
_atom_site_calc_flag
_atom_site_refinement_flags_posn
_atom_site_refinement_flags_adp
_atom_site_refinement_flags_occupancy
_atom_site_disorder_assembly
_atom_site_disorder_group
Ga1 Ga 0.34727(2) 0.20342(2) 0.62491(2) 0.02105(7) Uani 1 1 d . . . . .
Ga2 Ga 0.41096(2) 0.45538(2) 0.76032(2) 0.01961(7) Uani 1 1 d . . . . .
P1A P 0.34471(9) 0.3269(2) 0.55679(17) 0.0275(14) Uani 0.644(4) 1 d . . P A 1
P1B P 0.4519(3) 0.4037(9) 0.7010(6) 0.0303(17) Uani 0.356(4) 1 d . U P A 2
P2A P 0.39760(3) 0.37531(6) 0.58684(5) 0.0237(3) Uani 0.644(4) 1 d . . P A 1
P2B P 0.41692(6) 0.38770(12) 0.61093(9) 0.0256(7) Uani 0.356(4) 1 d . U P A 2
P3A P 0.35606(6) 0.4377(2) 0.62543(14) 0.0232(4) Uani 0.644(4) 1 d . . P A 1
P3B P 0.4275(2) 0.2700(6) 0.6720(4) 0.0276(12) Uani 0.356(4) 1 d . U P A 2
P4A P 0.42346(11) 0.2832(3) 0.6607(2) 0.0226(6) Uani 0.644(4) 1 d . . P A 1
P4B P 0.36540(11) 0.4336(4) 0.6194(3) 0.0240(8) Uani 0.356(4) 1 d . U P A 2
P5A P 0.3600(2) 0.3842(7) 0.7207(5) 0.0234(9) Uani 0.644(4) 1 d . . P A 1
P5B P 0.38310(16) 0.2506(6) 0.7152(3) 0.0167(19) Uani 0.356(4) 1 d . U P A 2
P6A P 0.38349(13) 0.2521(3) 0.7164(2) 0.0297(14) Uani 0.644(4) 1 d . . P A 1
P6B P 0.3581(5) 0.3808(13) 0.7132(10) 0.0253(19) Uani 0.356(4) 1 d . U P A 2
P7A P 0.45242(12) 0.3964(4) 0.7079(3) 0.0250(8) Uani 0.644(4) 1 d D . P A 1
P7B P 0.34482(13) 0.3254(5) 0.5554(3) 0.027(2) Uani 0.356(4) 1 d D U P A 2
N1 N 0.35977(5) 0.08943(12) 0.58765(8) 0.0238(4) Uani 1 1 d . . . . .
N2 N 0.30147(5) 0.16357(13) 0.63551(9) 0.0250(4) Uani 1 1 d . . . . .
N3 N 0.42421(5) 0.44471(12) 0.85114(8) 0.0222(3) Uani 1 1 d . . . . .
N4 N 0.41008(5) 0.58873(12) 0.75792(8) 0.0223(3) Uani 1 1 d . . . . .
C1 C 0.33602(6) 0.03017(15) 0.56295(10) 0.0263(4) Uani 1 1 d . . . . .
C2 C 0.30172(6) 0.03652(16) 0.56720(11) 0.0293(5) Uani 1 1 d . . . . .
H2 H 0.2874 -0.0032 0.5421 0.035 Uiso 1 1 calc R . . . .
C3 C 0.28577(6) 0.09430(16) 0.60394(11) 0.0283(5) Uani 1 1 d . . . . .
C4 C 0.34623(7) -0.05183(17) 0.52939(12) 0.0344(5) Uani 1 1 d . . . . .
H4A H 0.3512 -0.0339 0.4898 0.052 Uiso 1 1 calc GR . . . .
H4B H 0.3279 -0.0947 0.5234 0.052 Uiso 1 1 calc GR . . . .
H4C H 0.3661 -0.0789 0.5537 0.052 Uiso 1 1 calc GR . . . .
C5 C 0.24932(7) 0.0731(2) 0.60710(14) 0.0428(6) Uani 1 1 d . . . . .
H5A H 0.2441 0.0951 0.6456 0.064 Uiso 1 1 calc GR . . . .
H5B H 0.2459 0.0090 0.6046 0.064 Uiso 1 1 calc GR . . . .
H5C H 0.2347 0.1018 0.5731 0.064 Uiso 1 1 calc GR . . . .
C6 C 0.39495(6) 0.06903(15) 0.58580(10) 0.0270(4) Uani 1 1 d . . . . .
C7 C 0.40872(6) 0.08980(16) 0.53263(11) 0.0313(5) Uani 1 1 d . . . . .
C8 C 0.44208(8) 0.0631(2) 0.53153(15) 0.0437(6) Uani 1 1 d . . . . .
H8 H 0.4516 0.0751 0.4965 0.052 Uiso 1 1 calc R . . . .
C9 C 0.46131(8) 0.0192(2) 0.58138(17) 0.0497(7) Uani 1 1 d . . . . .
H9 H 0.4833 0.0008 0.5794 0.060 Uiso 1 1 calc R . . . .
C10 C 0.44784(8) 0.0025(2) 0.63445(15) 0.0438(6) Uani 1 1 d . . . . .
H10 H 0.4612 -0.0255 0.6682 0.053 Uiso 1 1 calc R . . . .
C11 C 0.41467(7) 0.02689(16) 0.63801(12) 0.0318(5) Uani 1 1 d . . . . .
C12 C 0.38938(7) 0.14090(18) 0.47722(11) 0.0340(5) Uani 1 1 d . . . . .
H12 H 0.3672 0.1583 0.4868 0.041 Uiso 1 1 calc R . . . .
C13 C 0.40835(8) 0.22690(19) 0.46515(12) 0.0392(6) Uani 1 1 d . . . . .
H13A H 0.4130 0.2621 0.5025 0.059 Uiso 1 1 calc GR . . . .
H13B H 0.3946 0.2614 0.4330 0.059 Uiso 1 1 calc GR . . . .
H13C H 0.4294 0.2111 0.4523 0.059 Uiso 1 1 calc GR . . . .
C14 C 0.38324(11) 0.0841(2) 0.41757(14) 0.0602(10) Uani 1 1 d . . . . .
H14A H 0.4046 0.0629 0.4090 0.090 Uiso 1 1 calc GR . . . .
H14B H 0.3722 0.1205 0.3836 0.090 Uiso 1 1 calc GR . . . .
H14C H 0.3690 0.0335 0.4229 0.090 Uiso 1 1 calc GR . . . .
C15 C 0.40026(7) 0.00836(17) 0.69663(11) 0.0354(5) Uani 1 1 d . . . . .
H15 H 0.3849 0.0585 0.7014 0.042 Uiso 1 1 calc R . . . .
C16 C 0.42747(9) 0.0061(2) 0.75549(14) 0.0515(8) Uani 1 1 d . . . . .
H16A H 0.4411 -0.0473 0.7553 0.077 Uiso 1 1 calc GR . . . .
H16B H 0.4167 0.0056 0.7913 0.077 Uiso 1 1 calc GR . . . .
H16C H 0.4417 0.0585 0.7567 0.077 Uiso 1 1 calc GR . . . .
C17 C 0.37894(8) -0.07837(18) 0.69220(12) 0.0386(6) Uani 1 1 d . . . . .
H17A H 0.3592 -0.0717 0.6603 0.058 Uiso 1 1 calc GR . . . .
H17B H 0.3719 -0.0894 0.7313 0.058 Uiso 1 1 calc GR . . . .
H17C H 0.3923 -0.1283 0.6823 0.058 Uiso 1 1 calc GR . . . .
C18 C 0.28556(6) 0.20991(15) 0.68097(10) 0.0263(4) Uani 1 1 d . . . . .
C19 C 0.26256(6) 0.28092(17) 0.66322(11) 0.0300(5) Uani 1 1 d . . . . .
C20 C 0.24811(7) 0.32239(19) 0.70966(13) 0.0374(6) Uani 1 1 d . . . . .
H20 H 0.2327 0.3692 0.6991 0.045 Uiso 1 1 calc R . . . .
C21 C 0.25627(7) 0.29533(19) 0.77100(13) 0.0384(6) Uani 1 1 d . . . . .
H21 H 0.2464 0.3239 0.8012 0.046 Uiso 1 1 calc R . . . .
C22 C 0.27916(7) 0.22584(19) 0.78742(11) 0.0358(5) Uani 1 1 d . . . . .
H22 H 0.2846 0.2083 0.8288 0.043 Uiso 1 1 calc R . . . .
C23 C 0.29421(6) 0.18163(16) 0.74316(11) 0.0290(5) Uani 1 1 d . . . . .
C24 C 0.25221(7) 0.31355(18) 0.59679(12) 0.0351(5) Uani 1 1 d . . . . .
H24 H 0.2648 0.2788 0.5703 0.042 Uiso 1 1 calc R . . . .
C25 C 0.26056(7) 0.4140(2) 0.59093(14) 0.0421(6) Uani 1 1 d . . . . .
H25A H 0.2460 0.4496 0.6119 0.063 Uiso 1 1 calc GR . . . .
H25B H 0.2570 0.4306 0.5479 0.063 Uiso 1 1 calc GR . . . .
H25C H 0.2839 0.4247 0.6094 0.063 Uiso 1 1 calc GR . . . .
C26 C 0.21370(8) 0.2998(2) 0.57305(15) 0.0496(7) Uani 1 1 d . . . . .
H26A H 0.2080 0.2373 0.5770 0.074 Uiso 1 1 calc GR . . . .
H26B H 0.2082 0.3174 0.5302 0.074 Uiso 1 1 calc GR . . . .
H26C H 0.2010 0.3360 0.5972 0.074 Uiso 1 1 calc GR . . . .
C27 C 0.31836(7) 0.10323(17) 0.76202(11) 0.0340(5) Uani 1 1 d . . . . .
H27 H 0.3325 0.0963 0.7300 0.041 Uiso 1 1 calc R . . . .
C28 C 0.34206(9) 0.1188(2) 0.82398(13) 0.0495(7) Uani 1 1 d . . . . .
H28A H 0.3526 0.1770 0.8237 0.074 Uiso 1 1 calc GR . . . .
H28B H 0.3593 0.0729 0.8302 0.074 Uiso 1 1 calc GR . . . .
H28C H 0.3292 0.1164 0.8570 0.074 Uiso 1 1 calc GR . . . .
C29 C 0.29839(9) 0.0161(2) 0.76408(19) 0.0564(9) Uani 1 1 d . . . . .
H29A H 0.2837 0.0218 0.7942 0.085 Uiso 1 1 calc GR . . . .
H29B H 0.3139 -0.0331 0.7754 0.085 Uiso 1 1 calc GR . . . .
H29C H 0.2849 0.0047 0.7239 0.085 Uiso 1 1 calc GR . . . .
C30 C 0.43978(6) 0.51310(16) 0.88431(9) 0.0253(4) Uani 1 1 d . . . . .
C31 C 0.44341(6) 0.59966(16) 0.86076(10) 0.0262(4) Uani 1 1 d . . . . .
H31 H 0.4586 0.6375 0.8858 0.031 Uiso 1 1 calc R . . . .
C32 C 0.42718(6) 0.63676(15) 0.80457(10) 0.0244(4) Uani 1 1 d . . . . .
C33 C 0.45431(8) 0.50004(18) 0.95214(11) 0.0384(6) Uani 1 1 d . . . . .
H33A H 0.4409 0.4566 0.9696 0.058 Uiso 1 1 calc GR . . . .
H33B H 0.4540 0.5565 0.9736 0.058 Uiso 1 1 calc GR . . . .
H33C H 0.4773 0.4787 0.9565 0.058 Uiso 1 1 calc GR . . . .
C34 C 0.42918(7) 0.73858(16) 0.79957(10) 0.0305(5) Uani 1 1 d . . . . .
H34A H 0.4519 0.7558 0.7962 0.046 Uiso 1 1 calc GR . . . .
H34B H 0.4232 0.7658 0.8359 0.046 Uiso 1 1 calc GR . . . .
H34C H 0.4137 0.7587 0.7634 0.046 Uiso 1 1 calc GR . . . .
C35 C 0.41584(6) 0.36425(15) 0.88282(9) 0.0249(4) Uani 1 1 d . . . . .
C36 C 0.43902(6) 0.29229(16) 0.89479(10) 0.0276(4) Uani 1 1 d . . . . .
C37 C 0.42942(7) 0.21683(18) 0.92617(12) 0.0359(5) Uani 1 1 d . . . . .
H37 H 0.4443 0.1683 0.9344 0.043 Uiso 1 1 calc R . . . .
C38 C 0.39837(8) 0.21292(19) 0.94513(12) 0.0404(6) Uani 1 1 d . . . . .
H38 H 0.3925 0.1623 0.9660 0.048 Uiso 1 1 calc R . . . .
C39 C 0.37605(7) 0.28414(19) 0.93303(12) 0.0377(6) Uani 1 1 d . . . . .
H39 H 0.3552 0.2810 0.9462 0.045 Uiso 1 1 calc R . . . .
C40 C 0.38394(6) 0.36092(17) 0.90159(10) 0.0302(5) Uani 1 1 d . . . . .
C41 C 0.47425(6) 0.29339(17) 0.87762(11) 0.0305(5) Uani 1 1 d . . . . .
H41 H 0.4772 0.3506 0.8568 0.037 Uiso 1 1 calc R . . . .
C42 C 0.47856(7) 0.21572(18) 0.83329(12) 0.0346(5) Uani 1 1 d . . . . .
H42A H 0.4771 0.1591 0.8540 0.052 Uiso 1 1 calc GR . . . .
H42B H 0.5003 0.2206 0.8208 0.052 Uiso 1 1 calc GR . . . .
H42C H 0.4609 0.2189 0.7973 0.052 Uiso 1 1 calc GR . . . .
C43 C 0.50198(7) 0.2862(2) 0.93626(12) 0.0397(6) Uani 1 1 d . . . . .
H43A H 0.4983 0.3318 0.9655 0.060 Uiso 1 1 calc GR . . . .
H43B H 0.5239 0.2947 0.9251 0.060 Uiso 1 1 calc GR . . . .
H43C H 0.5010 0.2277 0.9546 0.060 Uiso 1 1 calc GR . . . .
C44 C 0.35920(7) 0.43925(19) 0.89135(12) 0.0371(6) Uani 1 1 d . . . . .
H44 H 0.3663 0.4789 0.8602 0.045 Uiso 1 1 calc R . . . .
C45 C 0.32268(7) 0.4097(2) 0.86641(15) 0.0465(7) Uani 1 1 d . . . . .
H45A H 0.3222 0.3730 0.8301 0.070 Uiso 1 1 calc GR . . . .
H45B H 0.3087 0.4620 0.8558 0.070 Uiso 1 1 calc GR . . . .
H45C H 0.3142 0.3754 0.8976 0.070 Uiso 1 1 calc GR . . . .
C46 C 0.36059(11) 0.4943(3) 0.95052(19) 0.0726(12) Uani 1 1 d . . . . .
H46A H 0.3536 0.4574 0.9820 0.109 Uiso 1 1 calc GR . . . .
H46B H 0.3457 0.5453 0.9422 0.109 Uiso 1 1 calc GR . . . .
H46C H 0.3834 0.5149 0.9647 0.109 Uiso 1 1 calc GR . . . .
C47 C 0.39093(6) 0.63332(15) 0.70389(10) 0.0257(4) Uani 1 1 d . . . . .
C48 C 0.40733(7) 0.66052(15) 0.65516(10) 0.0300(5) Uani 1 1 d . . . . .
C49 C 0.38717(8) 0.69923(18) 0.60259(12) 0.0414(6) Uani 1 1 d . . . . .
H49 H 0.3973 0.7166 0.5693 0.050 Uiso 1 1 calc R . . . .
C50 C 0.35266(9) 0.71203(19) 0.59929(14) 0.0476(7) Uani 1 1 d . . . . .
H50 H 0.3398 0.7381 0.5641 0.057 Uiso 1 1 calc R . . . .
C51 C 0.33715(8) 0.68636(18) 0.64803(14) 0.0430(6) Uani 1 1 d . . . . .
H51 H 0.3139 0.6960 0.6454 0.052 Uiso 1 1 calc R . . . .
C52 C 0.35569(7) 0.64602(17) 0.70129(11) 0.0323(5) Uani 1 1 d . . . . .
C53 C 0.44517(7) 0.65076(17) 0.65613(11) 0.0340(5) Uani 1 1 d . . . . .
H53 H 0.4551 0.6166 0.6933 0.041 Uiso 1 1 calc R . . . .
C54 C 0.45274(9) 0.6002(2) 0.59879(13) 0.0458(7) Uani 1 1 d . . . . .
H54A H 0.4404 0.5443 0.5942 0.069 Uiso 1 1 calc GR . . . .
H54B H 0.4767 0.5880 0.6039 0.069 Uiso 1 1 calc GR . . . .
H54C H 0.4459 0.6366 0.5625 0.069 Uiso 1 1 calc GR . . . .
C55 C 0.46279(9) 0.7436(2) 0.65851(15) 0.0505(7) Uani 1 1 d . . . . .
H55A H 0.4547 0.7758 0.6207 0.076 Uiso 1 1 calc GR . . . .
H55B H 0.4869 0.7353 0.6633 0.076 Uiso 1 1 calc GR . . . .
H55C H 0.4577 0.7775 0.6931 0.076 Uiso 1 1 calc GR . . . .
C56 C 0.33795(7) 0.6178(2) 0.75420(13) 0.0408(6) Uani 1 1 d . . . . .
H56 H 0.3511 0.5681 0.7761 0.049 Uiso 1 1 calc R . . . .
C57 C 0.30159(7) 0.5836(2) 0.73245(15) 0.0476(7) Uani 1 1 d . . . . .
H57A H 0.2874 0.6326 0.7147 0.071 Uiso 1 1 calc GR . . . .
H57B H 0.2929 0.5594 0.7672 0.071 Uiso 1 1 calc GR . . . .
H57C H 0.3017 0.5372 0.7018 0.071 Uiso 1 1 calc GR . . . .
C58 C 0.33800(9) 0.6948(3) 0.80069(19) 0.0754(14) Uani 1 1 d . . . . .
H58A H 0.3610 0.7134 0.8159 0.113 Uiso 1 1 calc GR . . . .
H58B H 0.3278 0.6745 0.8348 0.113 Uiso 1 1 calc GR . . . .
H58C H 0.3253 0.7448 0.7806 0.113 Uiso 1 1 calc GR . . . .
O1 O 0.28394(16) 0.2416(5) 0.9703(4) 0.0891(19) Uani 0.5 1 d D U P B -1
C59 C 0.2699(3) 0.3266(8) 0.9968(7) 0.112(4) Uani 0.5 1 d D U P B -1
H59A H 0.2871 0.3570 1.0267 0.134 Uiso 0.5 1 calc R . P B -1
H59B H 0.2603 0.3685 0.9644 0.134 Uiso 0.5 1 calc R . P B -1
H7A H 0.470(2) 0.344(6) 0.750(4) 0.167 Uiso 0.644(4) 1 d DR . P A 1
H7B H 0.3120(10) 0.332(14) 0.553(9) 0.167 Uiso 0.356(4) 1 d DR . P A 2
C60 C 0.2427(4) 0.2830(8) 1.0276(8) 0.124(5) Uani 0.5 1 d D U P B -1
H60A H 0.2469 0.2960 1.0717 0.148 Uiso 0.5 1 calc R . P B -1
H60B H 0.2204 0.3059 1.0095 0.148 Uiso 0.5 1 calc R . P B -1
C61 C 0.2447(4) 0.1823(8) 1.0167(7) 0.132(5) Uani 0.5 1 d D U P B -1
H61A H 0.2225 0.1548 1.0153 0.159 Uiso 0.5 1 calc R . P B -1
H61B H 0.2606 0.1544 1.0498 0.159 Uiso 0.5 1 calc R . P B -1
C62 C 0.2565(3) 0.1700(7) 0.9546(4) 0.089(3) Uani 0.5 1 d D U P B -1
H62A H 0.2655 0.1102 0.9495 0.106 Uiso 0.5 1 calc R . P B -1
H62B H 0.2393 0.1856 0.9192 0.106 Uiso 0.5 1 calc R . P B -1

loop_
_atom_site_aniso_label
_atom_site_aniso_U_11
_atom_site_aniso_U_22
_atom_site_aniso_U_33
_atom_site_aniso_U_23
_atom_site_aniso_U_13
_atom_site_aniso_U_12
Ga1 0.02376(14) 0.01872(13) 0.02058(13) -0.00155(9) 0.00373(10) -0.00385(10)
Ga2 0.01984(13) 0.02090(13) 0.01832(12) -0.00303(8) 0.00404(9) -0.00180(9)
P1A 0.047(2) 0.0158(16) 0.0180(17) 0.0004(11) 0.0022(12) -0.0089(11)
P1B 0.034(3) 0.034(2) 0.0228(16) 0.0051(11) 0.0044(12) 0.0010(15)
P2A 0.0252(7) 0.0253(4) 0.0201(5) 0.0002(3) 0.0029(5) -0.0050(4)
P2B 0.0289(14) 0.0274(8) 0.0212(9) -0.0008(6) 0.0069(9) 0.0006(7)
P3A 0.0233(11) 0.0192(6) 0.0249(7) -0.0019(5) -0.0016(7) -0.0003(8)
P3B 0.0249(18) 0.026(2) 0.030(3) -0.0070(17) -0.0006(16) 0.0046(14)
P4A 0.0190(11) 0.0226(12) 0.0264(13) -0.0042(8) 0.0044(9) -0.0003(8)
P4B 0.025(2) 0.0207(11) 0.0247(12) 0.0003(8) 0.0000(13) -0.0014(15)
P5A 0.0177(11) 0.0289(14) 0.023(2) -0.0103(13) 0.0026(13) -0.0061(8)
P5B 0.014(3) 0.027(4) 0.010(3) 0.002(2) 0.002(2) -0.006(2)
P6A 0.041(2) 0.019(2) 0.027(2) 0.0005(15) -0.0008(16) -0.0057(15)
P6B 0.024(3) 0.0264(19) 0.024(4) -0.0142(18) -0.0001(18) -0.0015(18)
P7A 0.0187(12) 0.0249(12) 0.0345(19) -0.0123(14) 0.0131(11) -0.0056(9)
P7B 0.014(2) 0.033(4) 0.033(4) -0.002(3) -0.0006(19) 0.001(2)
N1 0.0270(9) 0.0206(8) 0.0243(8) -0.0028(6) 0.0061(7) -0.0021(7)
N2 0.0244(9) 0.0222(9) 0.0291(9) -0.0024(7) 0.0067(7) -0.0053(7)
N3 0.0231(9) 0.0241(9) 0.0188(8) -0.0001(6) 0.0025(6) -0.0036(7)
N4 0.0235(9) 0.0219(8) 0.0217(8) -0.0023(6) 0.0047(7) 0.0020(7)
C1 0.0329(12) 0.0219(10) 0.0236(10) -0.0029(8) 0.0039(8) -0.0029(9)
C2 0.0332(12) 0.0245(11) 0.0297(11) -0.0069(8) 0.0041(9) -0.0079(9)
C3 0.0298(12) 0.0244(11) 0.0313(11) -0.0034(8) 0.0073(9) -0.0083(9)
C4 0.0403(14) 0.0253(11) 0.0385(12) -0.0094(9) 0.0091(10) -0.0047(10)
C5 0.0344(14) 0.0423(15) 0.0548(16) -0.0201(12) 0.0167(12) -0.0153(12)
C6 0.0287(11) 0.0208(10) 0.0313(11) -0.0031(8) 0.0050(9) 0.0002(9)
C7 0.0329(12) 0.0266(11) 0.0363(12) -0.0066(9) 0.0112(10) -0.0042(10)
C8 0.0428(15) 0.0380(14) 0.0552(16) -0.0014(12) 0.0221(13) -0.0013(12)
C9 0.0325(14) 0.0428(16) 0.076(2) 0.0039(14) 0.0168(14) 0.0079(12)
C10 0.0371(14) 0.0335(13) 0.0589(17) 0.0056(12) 0.0032(12) 0.0051(12)
C11 0.0342(13) 0.0222(10) 0.0381(12) -0.0016(9) 0.0037(10) 0.0006(9)
C12 0.0381(13) 0.0380(13) 0.0272(11) -0.0043(9) 0.0095(9) -0.0070(11)
C13 0.0494(16) 0.0372(13) 0.0334(12) 0.0005(10) 0.0139(11) -0.0081(12)
C14 0.095(3) 0.0492(18) 0.0356(14) -0.0106(13) 0.0109(16) -0.0248(19)
C15 0.0477(15) 0.0260(11) 0.0311(11) 0.0017(9) 0.0035(10) 0.0071(11)
C16 0.068(2) 0.0393(15) 0.0397(14) 0.0018(12) -0.0098(14) 0.0020(15)
C17 0.0461(15) 0.0320(13) 0.0374(13) 0.0072(10) 0.0064(11) 0.0027(11)
C18 0.0247(11) 0.0242(10) 0.0303(11) -0.0059(8) 0.0057(8) -0.0073(9)
C19 0.0264(11) 0.0290(11) 0.0342(11) -0.0069(9) 0.0041(9) -0.0026(9)
C20 0.0316(13) 0.0360(13) 0.0442(14) -0.0114(11) 0.0058(10) 0.0009(11)
C21 0.0343(13) 0.0429(14) 0.0401(13) -0.0167(11) 0.0118(10) -0.0026(11)
C22 0.0352(13) 0.0435(14) 0.0294(11) -0.0074(10) 0.0078(9) -0.0094(11)
C23 0.0282(11) 0.0295(11) 0.0304(11) -0.0027(9) 0.0078(9) -0.0079(9)
C24 0.0304(12) 0.0356(13) 0.0365(12) -0.0016(10) -0.0015(10) -0.0020(10)
C25 0.0314(13) 0.0366(14) 0.0564(16) 0.0051(12) 0.0023(11) 0.0015(11)
C26 0.0363(15) 0.0577(19) 0.0485(16) 0.0075(13) -0.0094(12) -0.0112(14)
C27 0.0384(13) 0.0318(12) 0.0338(12) 0.0057(9) 0.0116(10) -0.0020(11)
C28 0.0547(18) 0.0601(19) 0.0329(13) 0.0145(12) 0.0057(12) 0.0069(15)
C29 0.058(2) 0.0316(14) 0.086(2) 0.0116(15) 0.0307(18) -0.0032(14)
C30 0.0259(11) 0.0291(11) 0.0196(9) -0.0031(8) 0.0007(8) -0.0056(9)
C31 0.0291(11) 0.0257(10) 0.0225(10) -0.0047(8) 0.0010(8) -0.0056(9)
C32 0.0250(10) 0.0243(10) 0.0243(10) -0.0046(8) 0.0055(8) -0.0012(9)
C33 0.0541(16) 0.0327(12) 0.0242(11) 0.0003(9) -0.0043(10) -0.0124(12)
C34 0.0398(13) 0.0229(11) 0.0274(10) -0.0024(8) 0.0017(9) -0.0021(10)
C35 0.0303(11) 0.0254(10) 0.0191(9) -0.0026(8) 0.0042(8) -0.0074(9)
C36 0.0281(11) 0.0275(11) 0.0264(10) 0.0004(8) 0.0028(8) -0.0046(9)
C37 0.0403(14) 0.0312(12) 0.0351(12) 0.0067(10) 0.0038(10) -0.0049(11)
C38 0.0488(16) 0.0367(14) 0.0362(13) 0.0069(10) 0.0092(11) -0.0154(12)
C39 0.0386(14) 0.0438(15) 0.0335(12) -0.0060(10) 0.0142(10) -0.0145(12)
C40 0.0324(12) 0.0351(12) 0.0248(10) -0.0081(9) 0.0097(9) -0.0089(10)
C41 0.0273(12) 0.0298(12) 0.0333(11) 0.0012(9) 0.0023(9) -0.0016(9)
C42 0.0342(13) 0.0329(12) 0.0356(12) -0.0001(10) 0.0029(10) 0.0008(10)
C43 0.0307(13) 0.0470(15) 0.0384(13) -0.0023(11) -0.0024(10) -0.0023(11)
C44 0.0365(13) 0.0379(13) 0.0411(13) -0.0118(11) 0.0180(11) -0.0053(11)
C45 0.0325(14) 0.0545(18) 0.0553(17) -0.0062(13) 0.0157(12) -0.0014(13)
C46 0.072(3) 0.077(3) 0.069(2) -0.043(2) 0.0120(19) 0.011(2)
C47 0.0314(11) 0.0195(10) 0.0245(10) -0.0051(8) 0.0005(8) 0.0022(9)
C48 0.0443(14) 0.0205(10) 0.0232(10) -0.0028(8) 0.0008(9) -0.0022(10)
C49 0.0627(19) 0.0287(12) 0.0282(12) 0.0034(9) -0.0045(11) -0.0029(12)
C50 0.0602(19) 0.0314(13) 0.0415(14) 0.0063(11) -0.0169(13) 0.0050(13)
C51 0.0424(15) 0.0305(12) 0.0484(15) -0.0044(11) -0.0129(12) 0.0100(11)
C52 0.0328(12) 0.0273(11) 0.0339(11) -0.0081(9) -0.0016(9) 0.0077(10)
C53 0.0471(15) 0.0320(12) 0.0247(10) -0.0019(9) 0.0116(10) -0.0040(11)
C54 0.069(2) 0.0391(14) 0.0341(13) -0.0043(11) 0.0215(13) -0.0032(14)
C55 0.0594(19) 0.0465(17) 0.0505(16) -0.0102(13) 0.0233(14) -0.0172(15)
C56 0.0243(12) 0.0554(17) 0.0420(14) -0.0084(12) 0.0037(10) 0.0118(12)
C57 0.0289(13) 0.0535(18) 0.0602(18) -0.0127(14) 0.0073(12) 0.0091(12)
C58 0.0406(18) 0.118(4) 0.068(2) -0.055(2) 0.0110(16) 0.002(2)
O1 0.064(4) 0.082(4) 0.119(5) 0.021(4) 0.010(3) 0.008(3)
C59 0.078(7) 0.127(9) 0.135(9) 0.078(7) 0.032(6) 0.052(7)
C60 0.067(7) 0.127(10) 0.186(12) 0.032(10) 0.049(7) 0.011(8)
C61 0.092(9) 0.115(9) 0.201(12) 0.074(9) 0.057(9) 0.036(8)
C62 0.080(6) 0.109(8) 0.072(5) 0.046(6) 0.002(5) 0.024(6)

loop_
_atom_type_symbol
_atom_type_description
_atom_type_scat_dispersion_real
_atom_type_scat_dispersion_imag
_atom_type_scat_source
C C 0.0181 0.0091 'International Tables Vol C Tables 4.2.6.8 and 6.1.1.4'
H H 0.0000 0.0000 'International Tables Vol C Tables 4.2.6.8 and 6.1.1.4'
Ga Ga -1.2846 0.7763 'International Tables Vol C Tables 4.2.6.8 and 6.1.1.4'
N N 0.0311 0.0180 'International Tables Vol C Tables 4.2.6.8 and 6.1.1.4'
O O 0.0492 0.0322 'International Tables Vol C Tables 4.2.6.8 and 6.1.1.4'
P P 0.2955 0.4335 'International Tables Vol C Tables 4.2.6.8 and 6.1.1.4'

loop_
_exptl_crystal_face_index_h
_exptl_crystal_face_index_k
_exptl_crystal_face_index_l
_exptl_crystal_face_perp_dist
1 0 0 0.0085
-1 0 0 0.0085
0 1 0 0.0537
0 -1 0 0.0437
0 0 1 0.1219
0 1 -1 0.0819
1 -5 -1 0.0452

loop_
_geom_angle_atom_site_label_1
_geom_angle_atom_site_label_2
_geom_angle_atom_site_label_3
_geom_angle
P1A Ga1 P6A 104.52(15)
P5B Ga1 P7B 105.5(3)
N1 Ga1 P1A 112.88(11)
N1 Ga1 P5B 116.3(2)
N1 Ga1 P6A 116.63(13)
N1 Ga1 P7B 111.95(19)
N2 Ga1 P1A 111.74(10)
N2 Ga1 P5B 115.57(14)
N2 Ga1 P6A 115.56(12)
N2 Ga1 P7B 111.88(14)
N2 Ga1 N1 95.77(8)
P1B Ga2 P6B 104.5(5)
P5A Ga2 P7A 107.2(3)
N3 Ga2 P1B 115.8(3)
N3 Ga2 P5A 113.7(3)
N3 Ga2 P6B 116.5(5)
N3 Ga2 P7A 112.16(16)
N3 Ga2 N4 96.17(7)
N4 Ga2 P1B 108.5(3)
N4 Ga2 P5A 115.7(3)
N4 Ga2 P6B 115.5(5)
N4 Ga2 P7A 111.73(16)
P2A P1A Ga1 97.58(13)
P3A P1A Ga1 99.53(16)
P3A P1A P2A 59.36(12)
P2B P1B Ga2 97.6(4)
P2B P1B P3B 58.8(4)
P3B P1B Ga2 97.5(5)
P1A P2A P4A 108.18(16)
P3A P2A P1A 60.29(13)
P3A P2A P4A 105.27(16)
P3B P2B P1B 61.3(4)
P3B P2B P4B 106.0(3)
P4B P2B P1B 110.1(3)
P2A P3A P1A 60.35(13)
P2A P3A P5A 106.3(3)
P5A P3A P1A 110.2(3)
P2B P3B P1B 59.9(4)
P5B P3B P1B 109.9(6)
P5B P3B P2B 106.6(4)
P6A P4A P2A 103.9(2)
P7A P4A P2A 90.6(3)
P7A P4A P6A 105.7(3)
P2B P4B P6B 104.0(5)
P7B P4B P2B 88.3(2)
P7B P4B P6B 103.4(6)
P3A P5A Ga2 95.8(3)
P6A P5A Ga2 93.9(4)
P6A P5A P3A 103.9(5)
P3B P5B Ga1 95.5(3)
P6B P5B Ga1 92.2(6)
P6B P5B P3B 106.4(6)
P4A P6A Ga1 89.4(2)
P5A P6A Ga1 96.1(4)
P5A P6A P4A 101.2(3)
P4B P6B Ga2 89.2(6)
P5B P6B Ga2 91.9(7)
P5B P6B P4B 101.1(8)
Ga2 P7A H7A 102(5)
P4A P7A Ga2 99.0(2)
P4A P7A H7A 92(5)
Ga1 P7B H7B 91(9)
P4B P7B Ga1 100.4(3)
P4B P7B H7B 103(9)
C1 N1 Ga1 121.01(16)
C1 N1 C6 118.43(19)
C6 N1 Ga1 120.55(14)
C3 N2 Ga1 122.03(16)
C3 N2 C18 119.97(19)
C18 N2 Ga1 117.96(14)
C30 N3 Ga2 120.23(15)
C30 N3 C35 119.33(17)
C35 N3 Ga2 120.38(13)
C32 N4 Ga2 120.68(15)
C32 N4 C47 120.50(19)
C47 N4 Ga2 118.81(14)
N1 C1 C2 124.4(2)
N1 C1 C4 119.4(2)
C2 C1 C4 116.1(2)
C1 C2 H2 115.4
C1 C2 C3 129.2(2)
C3 C2 H2 115.4
N2 C3 C2 123.2(2)
N2 C3 C5 120.5(2)
C2 C3 C5 116.2(2)
C1 C4 H4A 109.5
C1 C4 H4B 109.5
C1 C4 H4C 109.5
H4A C4 H4B 109.5
H4A C4 H4C 109.5
H4B C4 H4C 109.5
C3 C5 H5A 109.5
C3 C5 H5B 109.5
C3 C5 H5C 109.5
H5A C5 H5B 109.5
H5A C5 H5C 109.5
H5B C5 H5C 109.5
C7 C6 N1 120.2(2)
C7 C6 C11 121.5(2)
C11 C6 N1 118.4(2)
C6 C7 C12 123.4(2)
C8 C7 C6 117.9(2)
C8 C7 C12 118.7(2)
C7 C8 H8 119.4
C9 C8 C7 121.3(3)
C9 C8 H8 119.4
C8 C9 H9 119.9
C8 C9 C10 120.1(3)
C10 C9 H9 119.9
C9 C10 H10 119.4
C9 C10 C11 121.1(3)
C11 C10 H10 119.4
C6 C11 C15 121.4(2)
C10 C11 C6 118.0(2)
C10 C11 C15 120.6(2)
C7 C12 H12 108.2
C7 C12 C13 110.8(2)
C7 C12 C14 112.8(2)
C13 C12 H12 108.2
C13 C12 C14 108.6(2)
C14 C12 H12 108.2
C12 C13 H13A 109.5
C12 C13 H13B 109.5
C12 C13 H13C 109.5
H13A C13 H13B 109.5
H13A C13 H13C 109.5
H13B C13 H13C 109.5
C12 C14 H14A 109.5
C12 C14 H14B 109.5
C12 C14 H14C 109.5
H14A C14 H14B 109.5
H14A C14 H14C 109.5
H14B C14 H14C 109.5
C11 C15 H15 106.9
C11 C15 C16 113.3(3)
C11 C15 C17 112.7(2)
C16 C15 H15 106.9
C16 C15 C17 109.7(2)
C17 C15 H15 106.9
C15 C16 H16A 109.5
C15 C16 H16B 109.5
C15 C16 H16C 109.5
H16A C16 H16B 109.5
H16A C16 H16C 109.5
H16B C16 H16C 109.5
C15 C17 H17A 109.5
C15 C17 H17B 109.5
C15 C17 H17C 109.5
H17A C17 H17B 109.5
H17A C17 H17C 109.5
H17B C17 H17C 109.5
C19 C18 N2 120.7(2)
C19 C18 C23 121.8(2)
C23 C18 N2 117.5(2)
C18 C19 C24 123.8(2)
C20 C19 C18 117.5(2)
C20 C19 C24 118.6(2)
C19 C20 H20 119.3
C21 C20 C19 121.5(3)
C21 C20 H20 119.3
C20 C21 H21 120.0
C22 C21 C20 120.0(2)
C22 C21 H21 120.0
C21 C22 H22 119.4
C21 C22 C23 121.2(2)
C23 C22 H22 119.4
C18 C23 C27 121.7(2)
C22 C23 C18 118.1(2)
C22 C23 C27 120.2(2)
C19 C24 H24 108.5
C19 C24 C25 111.2(2)
C19 C24 C26 111.4(2)
C25 C24 H24 108.5
C25 C24 C26 108.5(2)
C26 C24 H24 108.5
C24 C25 H25A 109.5
C24 C25 H25B 109.5
C24 C25 H25C 109.5
H25A C25 H25B 109.5
H25A C25 H25C 109.5
H25B C25 H25C 109.5
C24 C26 H26A 109.5
C24 C26 H26B 109.5
C24 C26 H26C 109.5
H26A C26 H26B 109.5
H26A C26 H26C 109.5
H26B C26 H26C 109.5
C23 C27 H27 107.7
C23 C27 C28 112.9(2)
C23 C27 C29 110.2(2)
C28 C27 H27 107.7
C29 C27 H27 107.7
C29 C27 C28 110.3(3)
C27 C28 H28A 109.5
C27 C28 H28B 109.5
C27 C28 H28C 109.5
H28A C28 H28B 109.5
H28A C28 H28C 109.5
H28B C28 H28C 109.5
C27 C29 H29A 109.5
C27 C29 H29B 109.5
C27 C29 H29C 109.5
H29A C29 H29B 109.5
H29A C29 H29C 109.5
H29B C29 H29C 109.5
N3 C30 C31 124.37(19)
N3 C30 C33 119.9(2)
C31 C30 C33 115.7(2)
C30 C31 H31 115.8
C32 C31 C30 128.5(2)
C32 C31 H31 115.8
N4 C32 C31 124.1(2)
N4 C32 C34 120.2(2)
C31 C32 C34 115.65(19)
C30 C33 H33A 109.5
C30 C33 H33B 109.5
C30 C33 H33C 109.5
H33A C33 H33B 109.5
H33A C33 H33C 109.5
H33B C33 H33C 109.5
C32 C34 H34A 109.5
C32 C34 H34B 109.5
C32 C34 H34C 109.5
H34A C34 H34B 109.5
H34A C34 H34C 109.5
H34B C34 H34C 109.5
C36 C35 N3 120.9(2)
C36 C35 C40 121.3(2)
C40 C35 N3 117.8(2)
C35 C36 C41 123.6(2)
C37 C36 C35 117.9(2)
C37 C36 C41 118.4(2)
C36 C37 H37 119.3
C38 C37 C36 121.4(3)
C38 C37 H37 119.3
C37 C38 H38 120.1
C39 C38 C37 119.8(2)
C39 C38 H38 120.1
C38 C39 H39 119.2
C38 C39 C40 121.6(2)
C40 C39 H39 119.2
C35 C40 C44 122.0(2)
C39 C40 C35 117.9(2)
C39 C40 C44 119.9(2)
C36 C41 H41 108.6
C36 C41 C42 111.2(2)
C36 C41 C43 110.7(2)
C42 C41 H41 108.6
C42 C41 C43 109.2(2)
C43 C41 H41 108.6
C41 C42 H42A 109.5
C41 C42 H42B 109.5
C41 C42 H42C 109.5
H42A C42 H42B 109.5
H42A C42 H42C 109.5
H42B C42 H42C 109.5
C41 C43 H43A 109.5
C41 C43 H43B 109.5
C41 C43 H43C 109.5
H43A C43 H43B 109.5
H43A C43 H43C 109.5
H43B C43 H43C 109.5
C40 C44 H44 107.4
C40 C44 C45 112.9(2)
C40 C44 C46 111.1(3)
C45 C44 H44 107.4
C46 C44 H44 107.4
C46 C44 C45 110.2(3)
C44 C45 H45A 109.5
C44 C45 H45B 109.5
C44 C45 H45C 109.5
H45A C45 H45B 109.5
H45A C45 H45C 109.5
H45B C45 H45C 109.5
C44 C46 H46A 109.5
C44 C46 H46B 109.5
C44 C46 H46C 109.5
H46A C46 H46B 109.5
H46A C46 H46C 109.5
H46B C46 H46C 109.5
C48 C47 N4 120.0(2)
C48 C47 C52 121.8(2)
C52 C47 N4 118.2(2)
C47 C48 C53 124.1(2)
C49 C48 C47 117.5(3)
C49 C48 C53 118.4(2)
C48 C49 H49 119.3
C50 C49 C48 121.4(3)
C50 C49 H49 119.3
C49 C50 H50 119.9
C51 C50 C49 120.2(2)
C51 C50 H50 119.9
C50 C51 H51 119.4
C50 C51 C52 121.2(3)
C52 C51 H51 119.4
C47 C52 C56 122.0(2)
C51 C52 C47 117.8(3)
C51 C52 C56 120.2(3)
C48 C53 H53 108.5
C48 C53 C54 112.1(2)
C48 C53 C55 111.3(2)
C54 C53 H53 108.5
C54 C53 C55 107.9(2)
C55 C53 H53 108.5
C53 C54 H54A 109.5
C53 C54 H54B 109.5
C53 C54 H54C 109.5
H54A C54 H54B 109.5
H54A C54 H54C 109.5
H54B C54 H54C 109.5
C53 C55 H55A 109.5
C53 C55 H55B 109.5
C53 C55 H55C 109.5
H55A C55 H55B 109.5
H55A C55 H55C 109.5
H55B C55 H55C 109.5
C52 C56 H56 107.3
C52 C56 C57 113.5(2)
C52 C56 C58 110.9(3)
C57 C56 H56 107.3
C58 C56 H56 107.3
C58 C56 C57 110.1(2)
C56 C57 H57A 109.5
C56 C57 H57B 109.5
C56 C57 H57C 109.5
H57A C57 H57B 109.5
H57A C57 H57C 109.5
H57B C57 H57C 109.5
C56 C58 H58A 109.5
C56 C58 H58B 109.5
C56 C58 H58C 109.5
H58A C58 H58B 109.5
H58A C58 H58C 109.5
H58B C58 H58C 109.5
C62 O1 C59 111.2(8)
O1 C59 H59A 112.0
O1 C59 H59B 112.0
H59A C59 H59B 109.6
C60 C59 O1 99.0(7)
C60 C59 H59A 112.0
C60 C59 H59B 112.0
C59 C60 H60A 110.4
C59 C60 H60B 110.4
H60A C60 H60B 108.6
C61 C60 C59 106.7(6)
C61 C60 H60A 110.4
C61 C60 H60B 110.4
C60 C61 H61A 110.3
C60 C61 H61B 110.3
C60 C61 C62 106.9(6)
H61A C61 H61B 108.6
C62 C61 H61A 110.3
C62 C61 H61B 110.3
O1 C62 C61 92.3(7)
O1 C62 H62A 113.2
O1 C62 H62B 113.2
C61 C62 H62A 113.2
C61 C62 H62B 113.2
H62A C62 H62B 110.6

loop_
_geom_bond_atom_site_label_1
_geom_bond_atom_site_label_2
_geom_bond_distance
Ga1 P1A 2.351(3)
Ga1 P5B 2.332(8)
Ga1 P6A 2.365(5)
Ga1 P7B 2.353(7)
Ga1 N1 1.9777(18)
Ga1 N2 1.9754(18)
Ga2 P1B 2.389(12)
Ga2 P5A 2.319(10)
Ga2 P6B 2.443(19)
Ga2 P7A 2.345(5)
Ga2 N3 1.9704(17)
Ga2 N4 1.9765(19)
P1A P2A 2.218(4)
P1A P3A 2.216(5)
P1B P2B 2.219(12)
P1B P3B 2.248(16)
P2A P3A 2.195(2)
P2A P4A 2.225(3)
P2B P3B 2.192(7)
P2B P4B 2.207(4)
P3A P5A 2.209(11)
P3B P5B 2.175(12)
P4A P6A 2.223(7)
P4A P7A 2.189(7)
P4B P6B 2.26(2)
P4B P7B 2.190(10)
P5A P6A 2.179(12)
P5B P6B 2.17(2)
P7A H7A 1.30(2)
P7B H7B 1.31(2)
N1 C1 1.335(3)
N1 C6 1.445(3)
N2 C3 1.331(3)
N2 C18 1.446(3)
N3 C30 1.334(3)
N3 C35 1.448(3)
N4 C32 1.329(3)
N4 C47 1.449(3)
C1 C2 1.393(3)
C1 C4 1.513(3)
C2 H2 0.9300
C2 C3 1.403(3)
C3 C5 1.503(3)
C4 H4A 0.9600
C4 H4B 0.9600
C4 H4C 0.9600
C5 H5A 0.9600
C5 H5B 0.9600
C5 H5C 0.9600
C6 C7 1.407(3)
C6 C11 1.413(3)
C7 C8 1.395(4)
C7 C12 1.519(4)
C8 H8 0.9300
C8 C9 1.380(5)
C9 H9 0.9300
C9 C10 1.387(5)
C10 H10 0.9300
C10 C11 1.389(4)
C11 C15 1.522(4)
C12 H12 0.9800
C12 C13 1.529(4)
C12 C14 1.536(4)
C13 H13A 0.9600
C13 H13B 0.9600
C13 H13C 0.9600
C14 H14A 0.9600
C14 H14B 0.9600
C14 H14C 0.9600
C15 H15 0.9800
C15 C16 1.531(4)
C15 C17 1.535(4)
C16 H16A 0.9600
C16 H16B 0.9600
C16 H16C 0.9600
C17 H17A 0.9600
C17 H17B 0.9600
C17 H17C 0.9600
C18 C19 1.405(3)
C18 C23 1.407(3)
C19 C20 1.398(3)
C19 C24 1.518(3)
C20 H20 0.9300
C20 C21 1.383(4)
C21 H21 0.9300
C21 C22 1.381(4)
C22 H22 0.9300
C22 C23 1.392(3)
C23 C27 1.519(4)
C24 H24 0.9800
C24 C25 1.536(4)
C24 C26 1.547(4)
C25 H25A 0.9600
C25 H25B 0.9600
C25 H25C 0.9600
C26 H26A 0.9600
C26 H26B 0.9600
C26 H26C 0.9600
C27 H27 0.9800
C27 C28 1.527(4)
C27 C29 1.522(4)
C28 H28A 0.9600
C28 H28B 0.9600
C28 H28C 0.9600
C29 H29A 0.9600
C29 H29B 0.9600
C29 H29C 0.9600
C30 C31 1.399(3)
C30 C33 1.507(3)
C31 H31 0.9300
C31 C32 1.397(3)
C32 C34 1.516(3)
C33 H33A 0.9600
C33 H33B 0.9600
C33 H33C 0.9600
C34 H34A 0.9600
C34 H34B 0.9600
C34 H34C 0.9600
C35 C36 1.406(3)
C35 C40 1.408(3)
C36 C37 1.401(3)
C36 C41 1.520(3)
C37 H37 0.9300
C37 C38 1.377(4)
C38 H38 0.9300
C38 C39 1.377(4)
C39 H39 0.9300
C39 C40 1.394(4)
C40 C44 1.515(4)
C41 H41 0.9800
C41 C42 1.535(3)
C41 C43 1.543(3)
C42 H42A 0.9600
C42 H42B 0.9600
C42 H42C 0.9600
C43 H43A 0.9600
C43 H43B 0.9600
C43 H43C 0.9600
C44 H44 0.9800
C44 C45 1.528(4)
C44 C46 1.523(4)
C45 H45A 0.9600
C45 H45B 0.9600
C45 H45C 0.9600
C46 H46A 0.9600
C46 H46B 0.9600
C46 H46C 0.9600
C47 C48 1.406(3)
C47 C52 1.412(3)
C48 C49 1.404(3)
C48 C53 1.515(4)
C49 H49 0.9300
C49 C50 1.381(5)
C50 H50 0.9300
C50 C51 1.379(5)
C51 H51 0.9300
C51 C52 1.399(4)
C52 C56 1.520(4)
C53 H53 0.9800
C53 C54 1.537(3)
C53 C55 1.541(4)
C54 H54A 0.9600
C54 H54B 0.9600
C54 H54C 0.9600
C55 H55A 0.9600
C55 H55B 0.9600
C55 H55C 0.9600
C56 H56 0.9800
C56 C57 1.533(4)
C56 C58 1.528(4)
C57 H57A 0.9600
C57 H57B 0.9600
C57 H57C 0.9600
C58 H58A 0.9600
C58 H58B 0.9600
C58 H58C 0.9600
O1 C59 1.533(9)
O1 C62 1.521(9)
C59 H59A 0.9700
C59 H59B 0.9700
C59 C60 1.519(9)
C60 H60A 0.9700
C60 H60B 0.9700
C60 C61 1.515(9)
C61 H61A 0.9700
C61 H61B 0.9700
C61 C62 1.526(9)
C62 H62A 0.9700
C62 H62B 0.9700

loop_
_geom_torsion_atom_site_label_1
_geom_torsion_atom_site_label_2
_geom_torsion_atom_site_label_3
_geom_torsion_atom_site_label_4
_geom_torsion
Ga1 N1 C1 C2 -7.9(3)
Ga1 N1 C1 C4 174.10(16)
Ga1 N1 C6 C7 -94.9(2)
Ga1 N1 C6 C11 86.0(2)
Ga1 N2 C3 C2 8.8(3)
Ga1 N2 C3 C5 -172.3(2)
Ga1 N2 C18 C19 95.9(2)
Ga1 N2 C18 C23 -83.6(2)
Ga2 N3 C30 C31 9.9(3)
Ga2 N3 C30 C33 -171.25(18)
Ga2 N3 C35 C36 93.0(2)
Ga2 N3 C35 C40 -87.5(2)
Ga2 N4 C32 C31 -7.7(3)
Ga2 N4 C32 C34 173.99(16)
Ga2 N4 C47 C48 -94.3(2)
Ga2 N4 C47 C52 84.0(2)
N1 C1 C2 C3 -10.5(4)
N1 C6 C7 C8 -175.6(2)
N1 C6 C7 C12 5.4(3)
N1 C6 C11 C10 176.1(2)
N1 C6 C11 C15 -3.8(3)
N2 C18 C19 C20 179.8(2)
N2 C18 C19 C24 0.9(3)
N2 C18 C23 C22 179.8(2)
N2 C18 C23 C27 -2.1(3)
N3 C30 C31 C32 12.7(4)
N3 C35 C36 C37 179.4(2)
N3 C35 C36 C41 1.6(3)
N3 C35 C40 C39 -178.9(2)
N3 C35 C40 C44 -1.9(3)
N4 C47 C48 C49 176.8(2)
N4 C47 C48 C53 -3.3(3)
N4 C47 C52 C51 -177.9(2)
N4 C47 C52 C56 2.5(3)
C1 N1 C6 C7 84.3(3)
C1 N1 C6 C11 -94.8(3)
C1 C2 C3 N2 10.0(4)
C1 C2 C3 C5 -168.9(3)
C3 N2 C18 C19 -86.5(3)
C3 N2 C18 C23 94.0(3)
C4 C1 C2 C3 167.5(2)
C6 N1 C1 C2 173.0(2)
C6 N1 C1 C4 -5.0(3)
C6 C7 C8 C9 -1.2(4)
C6 C7 C12 C13 121.5(3)
C6 C7 C12 C14 -116.5(3)
C6 C11 C15 C16 -152.4(2)
C6 C11 C15 C17 82.3(3)
C7 C6 C11 C10 -2.9(4)
C7 C6 C11 C15 177.1(2)
C7 C8 C9 C10 -1.4(5)
C8 C7 C12 C13 -57.4(3)
C8 C7 C12 C14 64.6(3)
C8 C9 C10 C11 1.9(5)
C9 C10 C11 C6 0.2(4)
C9 C10 C11 C15 -179.8(3)
C10 C11 C15 C16 27.7(3)
C10 C11 C15 C17 -97.7(3)
C11 C6 C7 C8 3.4(4)
C11 C6 C7 C12 -175.5(2)
C12 C7 C8 C9 177.8(3)
C18 N2 C3 C2 -168.7(2)
C18 N2 C3 C5 10.2(4)
C18 C19 C20 C21 0.6(4)
C18 C19 C24 C25 -121.6(3)
C18 C19 C24 C26 117.2(3)
C18 C23 C27 C28 141.8(2)
C18 C23 C27 C29 -94.3(3)
C19 C18 C23 C22 0.3(3)
C19 C18 C23 C27 178.4(2)
C19 C20 C21 C22 -0.1(4)
C20 C19 C24 C25 59.5(3)
C20 C19 C24 C26 -61.7(3)
C20 C21 C22 C23 -0.3(4)
C21 C22 C23 C18 0.2(4)
C21 C22 C23 C27 -177.9(2)
C22 C23 C27 C28 -40.2(3)
C22 C23 C27 C29 83.7(3)
C23 C18 C19 C20 -0.7(3)
C23 C18 C19 C24 -179.6(2)
C24 C19 C20 C21 179.5(2)
C30 N3 C35 C36 -89.6(3)
C30 N3 C35 C40 89.9(3)
C30 C31 C32 N4 -13.9(4)
C30 C31 C32 C34 164.4(2)
C32 N4 C47 C48 84.6(3)
C32 N4 C47 C52 -97.0(3)
C33 C30 C31 C32 -166.2(2)
C35 N3 C30 C31 -167.5(2)
C35 N3 C30 C33 11.4(3)
C35 C36 C37 C38 -0.3(4)
C35 C36 C41 C42 -120.6(2)
C35 C36 C41 C43 117.8(2)
C35 C40 C44 C45 135.4(2)
C35 C40 C44 C46 -100.2(3)
C36 C35 C40 C39 0.5(3)
C36 C35 C40 C44 177.6(2)
C36 C37 C38 C39 0.2(4)
C37 C36 C41 C42 61.7(3)
C37 C36 C41 C43 -59.9(3)
C37 C38 C39 C40 0.3(4)
C38 C39 C40 C35 -0.6(4)
C38 C39 C40 C44 -177.7(2)
C39 C40 C44 C45 -47.7(3)
C39 C40 C44 C46 76.7(3)
C40 C35 C36 C37 -0.1(3)
C40 C35 C36 C41 -177.8(2)
C41 C36 C37 C38 177.6(2)
C47 N4 C32 C31 173.3(2)
C47 N4 C32 C34 -5.0(3)
C47 C48 C49 C50 1.4(4)
C47 C48 C53 C54 126.3(2)
C47 C48 C53 C55 -112.7(3)
C47 C52 C56 C57 -145.4(2)
C47 C52 C56 C58 90.0(3)
C48 C47 C52 C51 0.5(3)
C48 C47 C52 C56 -179.2(2)
C48 C49 C50 C51 -0.3(4)
C49 C48 C53 C54 -53.8(3)
C49 C48 C53 C55 67.2(3)
C49 C50 C51 C52 -0.8(4)
C50 C51 C52 C47 0.7(4)
C50 C51 C52 C56 -179.6(3)
C51 C52 C56 C57 34.9(4)
C51 C52 C56 C58 -89.6(3)
C52 C47 C48 C49 -1.5(3)
C52 C47 C48 C53 178.4(2)
C53 C48 C49 C50 -178.5(2)
O1 C59 C60 C61 1.0(15)
C59 O1 C62 C61 -46.5(9)
C59 C60 C61 C62 -30.9(18)
C60 C61 C62 O1 44.7(13)
C62 O1 C59 C60 30.1(11)

loop_
_exptl_oxdiff_crystal_face_indexfrac_h
_exptl_oxdiff_crystal_face_indexfrac_k
_exptl_oxdiff_crystal_face_indexfrac_l
_exptl_oxdiff_crystal_face_x
_exptl_oxdiff_crystal_face_y
_exptl_oxdiff_crystal_face_z
0.9997 -0.0006 0.0001 0.0037 -0.0386 0.0057
-0.9997 0.0006 -0.0001 -0.0037 0.0386 -0.0057
-0.0000 1.0003 0.0005 0.0624 -0.0062 -0.0829
0.0000 -1.0003 -0.0005 -0.0624 0.0062 0.0829
0.0000 -0.0004 0.9997 0.0571 -0.0010 0.0431
-0.0000 1.0007 -0.9991 0.0053 -0.0051 -0.1260
0.9998 -5.0018 -1.0023 -0.3655 -0.0068 0.3771
